data_4306263
loop_
_publ_author_name
'Victor I. Ovcharenko'
'Galina V. Romanenko'
'Ksenia Yu. Maryunina'
'Artem S. Bogomyakov'
'Elena V. Gorelik'

_publ_section_title
;
Thermally Induced Magnetic Anomalies in Solvates of the
Bis(hexafluoroacetylacetonate)copper(II) Complex with Pyrazolyl-Substituted
Nitronyl Nitroxide
;
_journal_name_full 'Inorganic Chemistry'
_journal_page_first 9537
_journal_page_last 9552
_journal_paper_doi 10.1021/ic8011074
_journal_volume 47
_journal_year 2008
_chemical_formula_sum 'C26.5 H30.5 Cl0.5 Cu F12 N4 O6'
_chemical_formula_weight 810.31
_chemical_name_systematic
; 
 catena-(bis(m2-4,4,5,5-Tetramethyl-2-
 (1-butylpyrazole-4-yl)-4,5-dihydro-1H-
 imidazol-3-oxide-1-oxyl)-tetrakis(1,
 1,1,5,5,5-hexafluoropentan-2,4-
 dionato)-di-copper(ii)) chloropentane solvate
;
_space_group_IT_number 2
_symmetry_cell_setting triclinic
_symmetry_space_group_name_Hall '-P 1'
_symmetry_space_group_name_H-M 'P -1'
_atom_sites_solution_hydrogens geom
_atom_sites_solution_primary direct
_atom_sites_solution_secondary difmap
_audit_creation_method SHELXL-97
_cell_angle_alpha 98.854(7)
_cell_angle_beta 111.864(7)
_cell_angle_gamma 96.720(7)
_cell_formula_units_Z 2
_cell_length_a 10.635(5)
_cell_length_b 13.272(6)
_cell_length_c 13.552(6)
_cell_measurement_reflns_used 4945
_cell_measurement_temperature 200(2)
_cell_measurement_theta_max 26.28
_cell_measurement_theta_min 2.38
_cell_volume 1722.1(14)
_computing_cell_refinement 'Bruker SMART'
_computing_data_collection 'Bruker SMART'
_computing_data_reduction 'Bruker SAINT'
_computing_molecular_graphics 'Bruker SHELXTL'
_computing_publication_material 'Bruker SHELXTL'
_computing_structure_refinement 'SHELXL-97 (Sheldrick, 1997)'
_computing_structure_solution 'SHELXS-97 (Sheldrick, 1990)'
_diffrn_ambient_temperature 200(2)
_diffrn_measured_fraction_theta_full 0.981
_diffrn_measured_fraction_theta_max 0.981
_diffrn_measurement_device_type 'CCD area detector'
_diffrn_measurement_method 'phi and omega scans'
_diffrn_radiation_monochromator graphite
_diffrn_radiation_source 'fine-focus sealed tube'
_diffrn_radiation_type MoK\a
_diffrn_radiation_wavelength 0.71073
_diffrn_reflns_av_R_equivalents 0.0294
_diffrn_reflns_av_sigmaI/netI 0.0479
_diffrn_reflns_limit_h_max 13
_diffrn_reflns_limit_h_min -13
_diffrn_reflns_limit_k_max 16
_diffrn_reflns_limit_k_min -16
_diffrn_reflns_limit_l_max 16
_diffrn_reflns_limit_l_min -16
_diffrn_reflns_number 13023
_diffrn_reflns_theta_full 26.42
_diffrn_reflns_theta_max 26.42
_diffrn_reflns_theta_min 2.03
_exptl_absorpt_coefficient_mu 0.782
_exptl_absorpt_correction_type none
_exptl_crystal_colour black
_exptl_crystal_density_diffrn 1.563
_exptl_crystal_density_method 'not measured'
_exptl_crystal_description bulk
_exptl_crystal_F_000 822
_refine_diff_density_max 0.599
_refine_diff_density_min -0.449
_refine_diff_density_rms 0.063
_refine_ls_extinction_coef 0.0014(8)
_refine_ls_extinction_expression Fc^*^=kFc[1+0.001xFc^2^\l^3^/sin(2\q)]^-1/4^
_refine_ls_extinction_method SHELXL
_refine_ls_goodness_of_fit_ref 0.984
_refine_ls_hydrogen_treatment constr
_refine_ls_matrix_type full
_refine_ls_number_parameters 585
_refine_ls_number_reflns 6953
_refine_ls_number_restraints 5
_refine_ls_restrained_S_all 0.986
_refine_ls_R_factor_all 0.0584
_refine_ls_R_factor_gt 0.0475
_refine_ls_shift/su_max 0.401
_refine_ls_shift/su_mean 0.021
_refine_ls_structure_factor_coef Fsqd
_refine_ls_weighting_details 'calc w=1/[\s^2^(Fo^2^)+(0.0708P)^2^+0.9790P] where P=(Fo^2^+2Fc^2^)/3'
_refine_ls_weighting_scheme calc
_refine_ls_wR_factor_gt 0.1248
_refine_ls_wR_factor_ref 0.1325
_reflns_number_gt 5669
_reflns_number_total 6953
_reflns_threshold_expression >2sigma(I)
_cod_data_source_file ic8011074_si_001_63.cif
_cod_data_source_block C5Cl200
_cod_depositor_comments
;
The following automatic conversions were performed:
'_symmetry_cell_setting' value 'Triclinic' changed to 'triclinic'
according to '/home/saulius/struct/CIF-dictionaries/cif_core.dic'
dictionary named 'cif_core.dic' version 2.4.1 from 2010-06-29.

Automatic conversion script
Id: cif_fix_enum 1527 2010-12-29 10:47:43Z saulius 
;
_cod_original_cell_volume 1722.2(14)
_cod_original_formula_sum 'C26.50 H30.50 Cl0.50 Cu F12 N4 O6'
_cod_database_code 4306263

loop_
_symmetry_equiv_pos_as_xyz
'x, y, z'
'-x, -y, -z'

loop_
_atom_site_label
_atom_site_type_symbol
_atom_site_fract_x
_atom_site_fract_y
_atom_site_fract_z
_atom_site_U_iso_or_equiv
_atom_site_adp_type
_atom_site_occupancy
_atom_site_symmetry_multiplicity
_atom_site_calc_flag
_atom_site_refinement_flags
_atom_site_disorder_assembly
_atom_site_disorder_group
Cu1 Cu 0.0000 0.0000 0.0000 0.03212(14) Uani 1 2 d S . .
O1 O 0.13238(19) 0.12804(14) 0.02796(15) 0.0403(4) Uani 1 1 d . . .
C1 C 0.3052(4) 0.2474(3) 0.0199(3) 0.0553(8) Uani 1 1 d . . .
F1 F 0.3630(8) 0.2904(7) 0.1339(8) 0.0667(17) Uani 0.50 1 d P . .
F2 F 0.2182(19) 0.3017(13) -0.0392(19) 0.133(6) Uani 0.50 1 d P . .
F3 F 0.4106(14) 0.2532(15) -0.0056(16) 0.081(4) Uani 0.50 1 d P . .
F1A F 0.3543(17) 0.2842(11) 0.1079(10) 0.170(7) Uani 0.50 1 d P . .
F2A F 0.2232(14) 0.3094(10) -0.0126(16) 0.089(4) Uani 0.50 1 d P . .
F3A F 0.3926(18) 0.2611(16) -0.0278(17) 0.090(5) Uani 0.50 1 d P . .
C2 C 0.2281(3) 0.1355(2) -0.0040(2) 0.0401(6) Uani 1 1 d . . .
C3 C 0.2717(3) 0.0577(2) -0.0559(3) 0.0485(7) Uani 1 1 d . . .
H3A H 0.3459 0.0753 -0.0768 0.058 Uiso 1 1 calc R . .
C4 C 0.2093(3) -0.0451(2) -0.0778(2) 0.0405(6) Uani 1 1 d . . .
C5 C 0.2617(4) -0.1260(3) -0.1380(3) 0.0585(9) Uani 1 1 d . . .
F4 F 0.2579(14) -0.2130(8) -0.1098(12) 0.118(6) Uani 0.50 1 d P . .
F5 F 0.3947(13) -0.0962(13) -0.1153(11) 0.100(4) Uani 0.50 1 d P . .
F6 F 0.2030(15) -0.1372(13) -0.2370(10) 0.143(6) Uani 0.50 1 d P . .
F4A F 0.3010(13) -0.1954(9) -0.0792(10) 0.105(5) Uani 0.50 1 d P . .
F5A F 0.3532(15) -0.0926(12) -0.1702(12) 0.122(7) Uani 0.50 1 d P . .
F6A F 0.1560(12) -0.1812(10) -0.2291(12) 0.107(4) Uani 0.50 1 d P . .
O2 O 0.11276(19) -0.08329(14) -0.05572(16) 0.0400(4) Uani 1 1 d . . .
Cu2 Cu 0.5000 0.5000 0.5000 0.03773(15) Uani 1 2 d S . .
O3 O 0.4857(2) 0.54991(14) 0.36634(16) 0.0415(4) Uani 1 1 d . . .
C6 C 0.5120(4) 0.5609(3) 0.2042(3) 0.0611(9) Uani 1 1 d . . .
F7 F 0.3712(18) 0.5436(9) 0.1545(13) 0.108(4) Uani 0.50 1 d P . .
F8 F 0.5549(17) 0.6525(7) 0.2142(10) 0.102(5) Uani 0.50 1 d P . .
F9 F 0.5335(18) 0.5140(10) 0.1362(11) 0.137(6) Uani 0.50 1 d P . .
F7A F 0.6041(17) 0.6502(10) 0.2216(13) 0.110(5) Uani 0.50 1 d P . .
F8A F 0.3953(15) 0.5922(8) 0.1735(12) 0.089(4) Uani 0.50 1 d P . .
F9A F 0.5293(10) 0.4907(8) 0.1211(9) 0.0632(17) Uani 0.50 1 d P . .
C7 C 0.5508(3) 0.5226(2) 0.3100(2) 0.0426(6) Uani 1 1 d . . .
C8 C 0.6551(3) 0.4650(2) 0.3340(3) 0.0491(7) Uani 1 1 d . . .
H8A H 0.6962 0.4499 0.2834 0.059 Uiso 1 1 calc R . .
C9 C 0.7007(3) 0.4291(2) 0.4293(2) 0.0397(6) Uani 1 1 d . . .
C10 C 0.8185(3) 0.3683(2) 0.4513(3) 0.0494(7) Uani 1 1 d . . .
F10 F 0.8704(16) 0.3576(17) 0.3768(13) 0.082(4) Uani 0.50 1 d P . .
F11 F 0.780(3) 0.2754(16) 0.462(2) 0.081(5) Uani 0.50 1 d P . .
F12 F 0.9225(19) 0.4152(15) 0.5403(14) 0.105(6) Uani 0.50 1 d P . .
F10A F 0.9084(19) 0.3961(15) 0.5523(13) 0.090(5) Uani 0.50 1 d P . .
F11A F 0.769(3) 0.2693(16) 0.435(2) 0.083(6) Uani 0.50 1 d P . .
F12A F 0.8805(14) 0.3774(17) 0.3850(15) 0.084(5) Uani 0.50 1 d P . .
O4 O 0.65707(19) 0.43804(14) 0.50370(16) 0.0385(4) Uani 1 1 d . . .
O01 O 0.08844(19) -0.01826(15) 0.17782(16) 0.0444(5) Uani 1 1 d . . .
N1 N 0.2150(2) -0.02739(17) 0.23022(19) 0.0391(5) Uani 1 1 d . . .
C01 C 0.2535(3) -0.1304(2) 0.2474(2) 0.0427(6) Uani 1 1 d . . .
C02 C 0.2057(4) -0.1579(3) 0.3353(3) 0.0605(9) Uani 1 1 d . . .
H02A H 0.1047 -0.1753 0.3050 0.091 Uiso 1 1 calc R . .
H02B H 0.2381 -0.0983 0.3969 0.091 Uiso 1 1 calc R . .
H02C H 0.2439 -0.2176 0.3600 0.091 Uiso 1 1 calc R . .
C03 C 0.1818(4) -0.2124(2) 0.1428(3) 0.0545(8) Uani 1 1 d . . .
H03A H 0.0822 -0.2257 0.1240 0.082 Uiso 1 1 calc R . .
H03B H 0.2171 -0.2767 0.1528 0.082 Uiso 1 1 calc R . .
H03C H 0.1999 -0.1879 0.0839 0.082 Uiso 1 1 calc R . .
C04 C 0.4115(3) -0.1008(2) 0.2873(2) 0.0417(6) Uani 1 1 d . . .
C05 C 0.4936(4) -0.1532(3) 0.3766(3) 0.0571(8) Uani 1 1 d . . .
H05A H 0.5925 -0.1304 0.3964 0.086 Uiso 1 1 calc R . .
H05B H 0.4687 -0.2287 0.3501 0.086 Uiso 1 1 calc R . .
H05C H 0.4723 -0.1342 0.4406 0.086 Uiso 1 1 calc R . .
C06 C 0.4639(4) -0.1096(2) 0.1966(3) 0.0528(8) Uani 1 1 d . . .
H06A H 0.5648 -0.0901 0.2283 0.079 Uiso 1 1 calc R . .
H06B H 0.4246 -0.0631 0.1486 0.079 Uiso 1 1 calc R . .
H06C H 0.4360 -0.1814 0.1546 0.079 Uiso 1 1 calc R . .
N2 N 0.4351(2) 0.01326(17) 0.33356(19) 0.0398(5) Uani 1 1 d . . .
O02 O 0.5536(2) 0.06716(16) 0.39312(18) 0.0494(5) Uani 1 1 d . . .
C07 C 0.3184(3) 0.05212(19) 0.2910(2) 0.0360(6) Uani 1 1 d . . .
C08 C 0.3084(3) 0.15941(19) 0.3109(2) 0.0339(5) Uani 1 1 d . . .
C09 C 0.4109(3) 0.2446(2) 0.3779(2) 0.0374(6) Uani 1 1 d . . .
H09A H 0.5041 0.2405 0.4181 0.045 Uiso 1 1 calc R . .
N3 N 0.3620(2) 0.33208(17) 0.37843(19) 0.0396(5) Uani 1 1 d . . .
N4 N 0.2267(2) 0.30306(18) 0.31049(19) 0.0413(5) Uani 1 1 d . . .
C041 C 0.1375(4) 0.3801(3) 0.2886(3) 0.0564(8) Uani 1 1 d . . .
H04A H 0.0600 0.3610 0.3101 0.068 Uiso 1 1 calc R . .
H04B H 0.1910 0.4484 0.3352 0.068 Uiso 1 1 calc R . .
C042 C 0.0825(7) 0.3908(5) 0.1793(4) 0.135(3) Uani 1 1 d . . .
H04C H 0.0142 0.3275 0.1334 0.163 Uiso 1 1 calc R . .
H04D H 0.1574 0.3987 0.1528 0.163 Uiso 1 1 calc R . .
C043 C 0.0091(10) 0.4908(7) 0.1693(6) 0.180(4) Uani 1 1 d . . .
H04E H 0.0316 0.5330 0.2427 0.216 Uiso 1 1 calc R . .
H04Y H 0.0430 0.5346 0.1280 0.216 Uiso 1 1 calc R . .
C044 C -0.1144(11) 0.4613(8) 0.1227(9) 0.206(4) Uiso 1 1 d . . .
H04F H -0.1600 0.5214 0.1160 0.309 Uiso 1 1 calc R . .
H04G H -0.1473 0.4186 0.1643 0.309 Uiso 1 1 calc R . .
H04H H -0.1360 0.4199 0.0500 0.309 Uiso 1 1 calc R . .
C010 C 0.1912(3) 0.2016(2) 0.2693(2) 0.0404(6) Uani 1 1 d . . .
H01A H 0.1020 0.1647 0.2204 0.048 Uiso 1 1 calc R . .
Cl1S Cl -0.1529(4) -0.2424(3) 0.4743(4) 0.1207(11) Uani 0.50 1 d PD . 1
C1S C -0.077(3) -0.1086(16) 0.5321(16) 0.245(17) Uani 0.50 1 d PD . 1
H1SA H -0.0011 -0.1008 0.6009 0.294 Uiso 0.50 1 d PR . 1
H1SB H -0.1468 -0.0757 0.5447 0.294 Uiso 0.50 1 d PR . 1
C2S C -0.063(5) -0.048(3) 0.447(3) 0.48(7) Uani 0.50 1 d PD . 1
H2SA H -0.1406 -0.0377 0.3872 0.571 Uiso 0.50 1 d PR . 1
H2SB H -0.0117 -0.0902 0.4190 0.571 Uiso 0.50 1 d PR . 1
C3S C 0.049(2) 0.0444(9) 0.5234(15) 0.103(4) Uani 0.50 1 d PD . 1
H3SA H 0.1443 0.0384 0.5427 0.124 Uiso 0.50 1 d PR . 1
H3SB H 0.0347 0.0601 0.5896 0.124 Uiso 0.50 1 d PR . 1
C4S C 0.0426(19) 0.1438(14) 0.493(2) 0.174(12) Uani 0.50 1 d PD . 1
H4SA H -0.0519 0.1524 0.4684 0.209 Uiso 0.50 1 d PR . 1
H4SB H 0.0745 0.1407 0.4350 0.209 Uiso 0.50 1 d PR . 1
C5S C 0.1402(19) 0.200(3) 0.614(3) 0.269(18) Uani 0.50 1 d PD . 1
H5SA H 0.1426 0.2688 0.5985 0.403 Uiso 0.50 1 d PR . 1
H5SB H 0.1063 0.1971 0.6704 0.403 Uiso 0.50 1 d PR . 1
H5SC H 0.2318 0.1855 0.6371 0.403 Uiso 0.50 1 d PR . 1

loop_
_atom_site_aniso_label
_atom_site_aniso_U_11
_atom_site_aniso_U_22
_atom_site_aniso_U_33
_atom_site_aniso_U_23
_atom_site_aniso_U_13
_atom_site_aniso_U_12
Cu1 0.0283(2) 0.0289(2) 0.0361(3) 0.00029(18) 0.01298(18) 0.00233(16)
O1 0.0392(10) 0.0368(10) 0.0405(11) -0.0010(8) 0.0167(8) -0.0005(8)
C1 0.060(2) 0.0423(17) 0.068(2) 0.0072(16) 0.0345(18) 0.0015(15)
F1 0.083(4) 0.056(4) 0.034(3) -0.012(3) 0.015(2) -0.029(3)
F2 0.122(9) 0.075(8) 0.163(11) 0.073(8) 0.004(6) -0.009(5)
F3 0.065(4) 0.048(4) 0.152(13) 0.014(6) 0.073(5) -0.004(3)
F1A 0.277(14) 0.110(7) 0.074(7) -0.057(5) 0.094(8) -0.130(8)
F2A 0.080(6) 0.040(4) 0.166(12) 0.029(5) 0.065(8) 0.021(4)
F3A 0.143(11) 0.056(6) 0.101(6) 0.010(4) 0.092(7) -0.010(6)
C2 0.0401(14) 0.0391(15) 0.0374(15) 0.0069(12) 0.0140(12) -0.0004(11)
C3 0.0480(16) 0.0448(17) 0.0596(19) 0.0065(14) 0.0321(15) 0.0040(13)
C4 0.0392(14) 0.0422(15) 0.0394(15) 0.0072(12) 0.0152(12) 0.0085(12)
C5 0.062(2) 0.050(2) 0.067(2) 0.0012(17) 0.0339(19) 0.0110(16)
F4 0.171(10) 0.034(3) 0.212(16) 0.015(5) 0.152(11) 0.014(4)
F5 0.068(4) 0.079(5) 0.163(11) -0.013(7) 0.071(6) 0.017(3)
F6 0.163(13) 0.202(15) 0.053(4) -0.016(8) 0.022(8) 0.115(11)
F4A 0.161(9) 0.100(9) 0.084(4) 0.035(5) 0.053(5) 0.100(8)
F5A 0.167(15) 0.063(4) 0.204(16) 0.004(9) 0.164(14) 0.005(9)
F6A 0.079(4) 0.117(7) 0.088(7) -0.061(6) 0.029(4) 0.003(4)
O2 0.0381(10) 0.0370(10) 0.0425(11) 0.0069(8) 0.0148(8) 0.0044(8)
Cu2 0.0473(3) 0.0338(3) 0.0450(3) 0.0097(2) 0.0295(2) 0.0170(2)
O3 0.0531(11) 0.0322(10) 0.0494(11) 0.0096(8) 0.0299(10) 0.0139(8)
C6 0.092(3) 0.052(2) 0.062(2) 0.0214(17) 0.047(2) 0.0305(19)
F7 0.103(6) 0.149(11) 0.075(6) 0.055(8) 0.023(4) 0.042(8)
F8 0.212(17) 0.030(4) 0.078(6) 0.018(3) 0.072(8) 0.020(5)
F9 0.316(14) 0.091(8) 0.070(6) 0.031(5) 0.118(7) 0.127(8)
F7A 0.113(6) 0.112(8) 0.104(6) 0.067(5) 0.035(4) -0.012(5)
F8A 0.113(9) 0.117(8) 0.078(6) 0.057(7) 0.056(7) 0.073(8)
F9A 0.118(5) 0.045(4) 0.043(3) 0.002(3) 0.048(3) 0.033(3)
C7 0.0579(17) 0.0296(13) 0.0479(17) 0.0042(12) 0.0312(14) 0.0077(12)
C8 0.0651(19) 0.0439(16) 0.0569(19) 0.0106(14) 0.0424(16) 0.0193(14)
C9 0.0426(14) 0.0263(13) 0.0528(17) -0.0026(11) 0.0266(13) 0.0053(10)
C10 0.0492(17) 0.0455(18) 0.061(2) 0.0054(15) 0.0311(16) 0.0155(14)
F10 0.125(8) 0.088(7) 0.080(6) 0.030(4) 0.074(5) 0.067(6)
F11 0.080(9) 0.067(11) 0.146(13) 0.066(10) 0.075(9) 0.045(8)
F12 0.045(4) 0.101(7) 0.118(12) -0.050(8) 0.002(7) 0.019(4)
F10A 0.079(9) 0.137(11) 0.059(5) 0.012(6) 0.022(5) 0.071(8)
F11A 0.075(5) 0.037(6) 0.143(12) 0.008(6) 0.050(7) 0.022(5)
F12A 0.074(5) 0.100(9) 0.139(10) 0.051(7) 0.088(6) 0.052(5)
O4 0.0428(10) 0.0331(10) 0.0449(11) 0.0017(8) 0.0248(9) 0.0107(8)
O01 0.0359(10) 0.0395(11) 0.0506(12) 0.0011(9) 0.0138(9) 0.0028(8)
N1 0.0408(12) 0.0290(11) 0.0466(14) 0.0032(10) 0.0183(10) 0.0060(9)
C01 0.0563(17) 0.0267(13) 0.0467(16) 0.0071(11) 0.0225(14) 0.0082(11)
C02 0.074(2) 0.0490(19) 0.063(2) 0.0147(16) 0.0336(18) 0.0008(16)
C03 0.071(2) 0.0299(14) 0.0524(19) 0.0023(13) 0.0159(16) 0.0078(13)
C04 0.0547(16) 0.0297(13) 0.0423(16) 0.0070(11) 0.0196(13) 0.0140(12)
C05 0.076(2) 0.0471(18) 0.0525(19) 0.0159(15) 0.0232(17) 0.0297(16)
C06 0.072(2) 0.0434(17) 0.0542(19) 0.0100(14) 0.0337(17) 0.0229(15)
N2 0.0427(13) 0.0334(12) 0.0413(13) 0.0048(10) 0.0145(10) 0.0114(10)
O02 0.0403(11) 0.0443(11) 0.0537(13) 0.0016(10) 0.0101(9) 0.0110(9)
C07 0.0416(14) 0.0281(13) 0.0389(14) 0.0036(11) 0.0178(12) 0.0080(10)
C08 0.0367(13) 0.0289(13) 0.0363(14) 0.0036(10) 0.0155(11) 0.0078(10)
C09 0.0374(13) 0.0304(13) 0.0434(15) 0.0079(11) 0.0147(12) 0.0070(10)
N3 0.0442(13) 0.0308(11) 0.0418(13) 0.0044(10) 0.0157(10) 0.0088(9)
N4 0.0447(13) 0.0362(12) 0.0389(13) 0.0002(10) 0.0126(10) 0.0158(10)
C041 0.063(2) 0.0469(18) 0.057(2) 0.0015(15) 0.0197(16) 0.0311(15)
C042 0.193(6) 0.148(5) 0.086(4) 0.043(4) 0.042(4) 0.135(5)
C043 0.207(8) 0.231(9) 0.097(5) 0.048(5) 0.016(5) 0.155(8)
C010 0.0408(14) 0.0343(14) 0.0388(15) -0.0045(11) 0.0121(12) 0.0095(11)
Cl1S 0.109(2) 0.136(3) 0.136(3) 0.046(2) 0.055(2) 0.050(2)
C1S 0.30(4) 0.39(5) 0.115(15) 0.10(2) 0.12(2) 0.17(4)
C2S 0.21(7) 1.0(2) 0.41(12) 0.28(13) 0.23(8) 0.19(10)
C3S 0.097(10) 0.101(9) 0.138(11) 0.043(8) 0.064(9) 0.040(6)
C4S 0.116(12) 0.148(15) 0.32(4) 0.088(18) 0.118(18) 0.085(12)
C5S 0.074(11) 0.42(5) 0.27(3) -0.04(3) 0.074(16) 0.051(18)

loop_
_atom_type_symbol
_atom_type_description
_atom_type_scat_dispersion_real
_atom_type_scat_dispersion_imag
_atom_type_scat_source
C C 0.0033 0.0016 'International Tables Vol C Tables 4.2.6.8 and 6.1.1.4'
H H 0.0000 0.0000 'International Tables Vol C Tables 4.2.6.8 and 6.1.1.4'
N N 0.0061 0.0033 'International Tables Vol C Tables 4.2.6.8 and 6.1.1.4'
O O 0.0106 0.0060 'International Tables Vol C Tables 4.2.6.8 and 6.1.1.4'
F F 0.0171 0.0103 'International Tables Vol C Tables 4.2.6.8 and 6.1.1.4'
Cl Cl 0.1484 0.1585 'International Tables Vol C Tables 4.2.6.8 and 6.1.1.4'
Cu Cu 0.3201 1.2651 'International Tables Vol C Tables 4.2.6.8 and 6.1.1.4'

loop_
_geom_angle_atom_site_label_1
_geom_angle_atom_site_label_2
_geom_angle_atom_site_label_3
_geom_angle
_geom_angle_site_symmetry_1
_geom_angle_site_symmetry_3
_geom_angle_publ_flag
O1 Cu1 O1 180.00(7) 2 . ?
O1 Cu1 O2 90.65(8) 2 2 ?
O1 Cu1 O2 89.35(8) . 2 ?
O1 Cu1 O2 89.35(8) 2 . ?
O1 Cu1 O2 90.64(8) . . ?
O2 Cu1 O2 180.0 2 . ?
O1 Cu1 O01 85.76(7) 2 . ?
O1 Cu1 O01 94.24(7) . . ?
O2 Cu1 O01 81.23(8) 2 . ?
O2 Cu1 O01 98.77(8) . . ?
O1 Cu1 O01 94.24(7) 2 2 ?
O1 Cu1 O01 85.76(7) . 2 ?
O2 Cu1 O01 98.77(8) 2 2 ?
O2 Cu1 O01 81.23(8) . 2 ?
O01 Cu1 O01 180.0 . 2 ?
C2 O1 Cu1 125.16(18) . . ?
F1A C1 F2A 99.2(13) . . ?
F1A C1 F3 101.2(12) . . ?
F2A C1 F3 116.8(11) . . ?
F1A C1 F3A 111.2(12) . . ?
F2A C1 F3A 104.1(12) . . ?
F3 C1 F3A 14.4(18) . . ?
F1A C1 F2 113.1(13) . . ?
F2A C1 F2 14.7(16) . . ?
F3 C1 F2 107.8(12) . . ?
F3A C1 F2 93.9(13) . . ?
F1A C1 F1 3.3(11) . . ?
F2A C1 F1 99.7(9) . . ?
F3 C1 F1 103.7(10) . . ?
F3A C1 F1 114.1(10) . . ?
F2 C1 F1 113.8(10) . . ?
F1A C1 C2 113.5(8) . . ?
F2A C1 C2 112.1(7) . . ?
F3 C1 C2 112.7(9) . . ?
F3A C1 C2 115.2(9) . . ?
F2 C1 C2 108.4(9) . . ?
F1 C1 C2 110.4(5) . . ?
O1 C2 C3 128.7(3) . . ?
O1 C2 C1 113.4(3) . . ?
C3 C2 C1 117.9(3) . . ?
O1 C2 Cu1 34.04(12) . . ?
C3 C2 Cu1 94.81(18) . . ?
C1 C2 Cu1 147.1(2) . . ?
C2 C3 C4 121.2(3) . . ?
O2 C4 C3 128.8(3) . . ?
O2 C4 C5 113.3(3) . . ?
C3 C4 C5 117.8(3) . . ?
O2 C4 Cu1 34.92(13) . . ?
C3 C4 Cu1 94.31(18) . . ?
C5 C4 Cu1 147.3(2) . . ?
F6 C5 F4 111.1(10) . . ?
F6 C5 F5A 74.0(9) . . ?
F4 C5 F5A 121.1(9) . . ?
F6 C5 F5 105.5(9) . . ?
F4 C5 F5 102.6(9) . . ?
F5A C5 F5 32.2(9) . . ?
F6 C5 F4A 129.8(9) . . ?
F4 C5 F4A 21.8(10) . . ?
F5A C5 F4A 111.2(10) . . ?
F5 C5 F4A 85.7(9) . . ?
F6 C5 F6A 34.4(10) . . ?
F4 C5 F6A 82.3(9) . . ?
F5A C5 F6A 104.9(9) . . ?
F5 C5 F6A 132.0(8) . . ?
F4A C5 F6A 103.8(9) . . ?
F6 C5 C4 111.4(7) . . ?
F4 C5 C4 114.4(6) . . ?
F5A C5 C4 117.1(7) . . ?
F5 C5 C4 111.1(7) . . ?
F4A C5 C4 109.3(7) . . ?
F6A C5 C4 109.6(7) . . ?
C5 F4 F6A 50.8(6) . . ?
F5A F5 C5 69.4(18) . . ?
F6A F6 C5 82(2) . . ?
F6A F6 F5A 129(3) . . ?
C5 F6 F5A 54.2(7) . . ?
F5 F5A C5 78(2) . . ?
F5 F5A F6 129(3) . . ?
C5 F5A F6 51.7(7) . . ?
F6 F6A C5 64.0(14) . . ?
F6 F6A F4 104.6(19) . . ?
C5 F6A F4 46.9(6) . . ?
C4 O2 Cu1 124.05(18) . . ?
O4 Cu2 O4 180.0 . 2_666 ?
O4 Cu2 O3 87.94(8) . 2_666 ?
O4 Cu2 O3 92.06(8) 2_666 2_666 ?
O4 Cu2 O3 92.06(8) . . ?
O4 Cu2 O3 87.94(8) 2_666 . ?
O3 Cu2 O3 180.0 2_666 . ?
O4 Cu2 N3 95.44(8) . 2_666 ?
O4 Cu2 N3 84.56(8) 2_666 2_666 ?
O3 Cu2 N3 86.87(8) 2_666 2_666 ?
O3 Cu2 N3 93.13(8) . 2_666 ?
O4 Cu2 N3 84.56(8) . . ?
O4 Cu2 N3 95.44(8) 2_666 . ?
O3 Cu2 N3 93.13(8) 2_666 . ?
O3 Cu2 N3 86.87(8) . . ?
N3 Cu2 N3 180.0 2_666 . ?
C7 O3 Cu2 123.80(18) . . ?
F9 C6 F8 108.8(10) . . ?
F9 C6 F8A 115.3(11) . . ?
F8 C6 F8A 81.2(9) . . ?
F9 C6 F7 98.7(11) . . ?
F8 C6 F7 107.8(9) . . ?
F8A C6 F7 27.7(7) . . ?
F9 C6 F7A 96.8(11) . . ?
F8 C6 F7A 21.2(12) . . ?
F8A C6 F7A 102.2(9) . . ?
F7 C6 F7A 128.0(8) . . ?
F9 C6 F9A 7.4(11) . . ?
F8 C6 F9A 116.2(8) . . ?
F8A C6 F9A 114.6(8) . . ?
F7 C6 F9A 95.2(8) . . ?
F7A C6 F9A 104.0(8) . . ?
F9 C6 C7 116.8(8) . . ?
F8 C6 C7 115.3(7) . . ?
F8A C6 C7 114.3(6) . . ?
F7 C6 C7 107.9(7) . . ?
F7A C6 C7 108.4(8) . . ?
F9A C6 C7 112.1(5) . . ?
F8A F7 C6 70(3) . . ?
C6 F8 F8A 51.5(7) . . ?
F7 F8A C6 83(2) . . ?
F7 F8A F8 128(3) . . ?
C6 F8A F8 47.3(7) . . ?
O3 C7 C8 128.0(3) . . ?
O3 C7 C6 114.8(3) . . ?
C8 C7 C6 117.2(3) . . ?
O3 C7 Cu2 35.02(13) . . ?
C8 C7 Cu2 93.24(19) . . ?
C6 C7 Cu2 149.5(2) . . ?
C7 C8 C9 121.8(3) . . ?
C7 C8 Cu2 61.58(16) . . ?
C9 C8 Cu2 60.34(15) . . ?
O4 C9 C8 128.6(3) . . ?
O4 C9 C10 112.5(3) . . ?
C8 C9 C10 118.8(3) . . ?
O4 C9 Cu2 34.01(12) . . ?
C8 C9 Cu2 94.68(17) . . ?
C10 C9 Cu2 146.3(2) . . ?
F12A C10 F10A 110.0(12) . . ?
F12A C10 F11A 107.0(15) . . ?
F10A C10 F11A 106.3(16) . . ?
F12A C10 F11 117.5(14) . . ?
F10A C10 F11 92.9(15) . . ?
F11A C10 F11 14(2) . . ?
F12A C10 F12 96.9(13) . . ?
F10A C10 F12 16.2(17) . . ?
F11A C10 F12 120.5(16) . . ?
F11 C10 F12 107.9(16) . . ?
F12A C10 F10 11.5(19) . . ?
F10A C10 F10 115.8(12) . . ?
F11A C10 F10 95.6(15) . . ?
F11 C10 F10 106.5(15) . . ?
F12 C10 F10 104.5(13) . . ?
F12A C10 C9 111.5(8) . . ?
F10A C10 C9 112.2(9) . . ?
F11A C10 C9 109.6(13) . . ?
F11 C10 C9 111.5(12) . . ?
F12 C10 C9 110.5(9) . . ?
F10 C10 C9 115.5(8) . . ?
C9 O4 Cu2 124.73(19) . . ?
N1 O01 Cu1 124.07(17) . . ?
O01 N1 C07 124.5(2) . . ?
O01 N1 C01 122.0(2) . . ?
C07 N1 C01 112.3(2) . . ?
N1 C01 C03 110.6(2) . . ?
N1 C01 C02 105.9(2) . . ?
C03 C01 C02 110.4(3) . . ?
N1 C01 C04 99.9(2) . . ?
C03 C01 C04 115.6(3) . . ?
C02 C01 C04 113.5(3) . . ?
N2 C04 C05 108.9(2) . . ?
N2 C04 C06 105.8(2) . . ?
C05 C04 C06 110.8(3) . . ?
N2 C04 C01 100.9(2) . . ?
C05 C04 C01 115.1(3) . . ?
C06 C04 C01 114.3(3) . . ?
O02 N2 C07 125.1(2) . . ?
O02 N2 C04 122.9(2) . . ?
C07 N2 C04 111.3(2) . . ?
N1 C07 N2 108.1(2) . . ?
N1 C07 C08 126.4(2) . . ?
N2 C07 C08 125.5(2) . . ?
C010 C08 C09 104.1(2) . . ?
C010 C08 C07 127.0(2) . . ?
C09 C08 C07 128.8(2) . . ?
N3 C09 C08 111.6(2) . . ?
C09 N3 N4 104.7(2) . . ?
C09 N3 Cu2 123.02(18) . . ?
N4 N3 Cu2 131.92(16) . . ?
C010 N4 N3 112.2(2) . . ?
C010 N4 C041 127.0(2) . . ?
N3 N4 C041 120.8(2) . . ?
C042 C041 N4 115.1(3) . . ?
C041 C042 C043 110.4(4) . . ?
C044 C043 C042 108.8(10) . . ?
N4 C010 C08 107.3(2) . . ?
C5S Cl1S C4S 64.1(9) 2_556 2_556 ?
C5S Cl1S C1S 75.0(14) 2_556 . ?
C4S Cl1S C1S 24.3(10) 2_556 . ?
C4S C1S C3S 86(3) 2_556 2_556 ?
C4S C1S C2S 81(3) 2_556 . ?
C3S C1S C2S 10.9(18) 2_556 . ?
C4S C1S Cl1S 59(2) 2_556 . ?
C3S C1S Cl1S 123.1(15) 2_556 . ?
C2S C1S Cl1S 112.7(17) . . ?
C4S C1S C5S 48(3) 2_556 2_556 ?
C3S C1S C5S 78.6(17) 2_556 2_556 ?
C2S C1S C5S 68(2) . 2_556 ?
Cl1S C1S C5S 44.5(13) . 2_556 ?
C3S C2S C3S 57(6) 2_556 . ?
C3S C2S C1S 42(5) 2_556 . ?
C3S C2S C1S 99(2) . . ?
C3S C2S C4S 58(6) 2_556 2_556 ?
C3S C2S C4S 107(3) . 2_556 ?
C1S C2S C4S 27.2(12) . 2_556 ?
C3S C2S C2S 47(6) 2_556 2_556 ?
C3S C2S C2S 10.0(10) . 2_556 ?
C1S C2S C2S 89(3) . 2_556 ?
C4S C2S C2S 98(3) 2_556 2_556 ?
C3S C2S C5S 107(7) 2_556 2_556 ?
C3S C2S C5S 153(4) . 2_556 ?
C1S C2S C5S 66.3(19) . 2_556 ?
C4S C2S C5S 50.3(15) 2_556 2_556 ?
C2S C2S C5S 147(5) 2_556 2_556 ?
C2S C3S C1S 127(7) 2_556 2_556 ?
C2S C3S C3S 110(6) 2_556 2_556 ?
C1S C3S C3S 123(2) 2_556 2_556 ?
C2S C3S C4S 110(7) 2_556 . ?
C1S C3S C4S 30.8(11) 2_556 . ?
C3S C3S C4S 127(2) 2_556 . ?
C2S C3S C2S 123(6) 2_556 . ?
C1S C3S C2S 110.1(18) 2_556 . ?
C3S C3S C2S 12.8(14) 2_556 . ?
C4S C3S C2S 117(2) . . ?
C1S C4S C3S 64(2) 2_556 . ?
C1S C4S C5S 112(3) 2_556 . ?
C3S C4S C5S 90(2) . . ?
C1S C4S Cl1S 97(3) 2_556 2_556 ?
C3S C4S Cl1S 131.8(16) . 2_556 ?
C5S C4S Cl1S 54.9(17) . 2_556 ?
C1S C4S C2S 72(3) 2_556 2_556 ?
C3S C4S C2S 12.3(16) . 2_556 ?
C5S C4S C2S 78(2) . 2_556 ?
Cl1S C4S C2S 124(2) 2_556 2_556 ?
Cl1S C5S C4S 61.1(15) 2_556 . ?
Cl1S C5S C1S 60.5(13) 2_556 2_556 ?
C4S C5S C1S 20.3(11) . 2_556 ?
Cl1S C5S C2S 105.8(18) 2_556 2_556 ?
C4S C5S C2S 51.4(14) . 2_556 ?
C1S C5S C2S 45.4(9) 2_556 2_556 ?

loop_
_geom_bond_atom_site_label_1
_geom_bond_atom_site_label_2
_geom_bond_distance
_geom_bond_site_symmetry_2
_geom_bond_publ_flag
Cu1 O1 1.9642(19) 2 ?
Cu1 O1 1.9643(19) . ?
Cu1 O2 1.989(2) 2 ?
Cu1 O2 1.989(2) . ?
Cu1 O01 2.301(2) . ?
Cu1 O01 2.301(2) 2 ?
O1 C2 1.246(3) . ?
C1 F1A 1.109(12) . ?
C1 F2A 1.274(12) . ?
C1 F3 1.288(12) . ?
C1 F3A 1.327(16) . ?
C1 F2 1.341(18) . ?
C1 F1 1.425(10) . ?
C1 C2 1.534(4) . ?
C2 C3 1.380(4) . ?
C3 C4 1.381(4) . ?
C4 O2 1.247(3) . ?
C4 C5 1.529(4) . ?
C5 F6 1.226(12) . ?
C5 F4 1.271(10) . ?
C5 F5A 1.268(13) . ?
C5 F5 1.326(13) . ?
C5 F4A 1.314(10) . ?
C5 F6A 1.349(12) . ?
F4 F6A 1.73(2) . ?
F5 F5A 0.72(2) . ?
F6 F6A 0.77(2) . ?
F6 F5A 1.502(19) . ?
Cu2 O4 1.9342(18) . ?
Cu2 O4 1.9342(18) 2_666 ?
Cu2 O3 1.983(2) 2_666 ?
Cu2 O3 1.983(2) . ?
Cu2 N3 2.478(2) 2_666 ?
Cu2 N3 2.478(2) . ?
O3 C7 1.248(3) . ?
C6 F9 1.141(12) . ?
C6 F8 1.215(10) . ?
C6 F8A 1.294(14) . ?
C6 F7 1.367(18) . ?
C6 F7A 1.375(14) . ?
C6 F9A 1.428(10) . ?
C6 C7 1.523(5) . ?
F7 F8A 0.640(19) . ?
F8 F8A 1.63(2) . ?
C7 C8 1.388(4) . ?
C8 C9 1.381(4) . ?
C9 O4 1.254(3) . ?
C9 C10 1.530(4) . ?
C10 F12A 1.310(13) . ?
C10 F10A 1.308(16) . ?
C10 F11A 1.31(2) . ?
C10 F11 1.30(2) . ?
C10 F12 1.296(15) . ?
C10 F10 1.318(13) . ?
O01 N1 1.297(3) . ?
N1 C07 1.337(3) . ?
N1 C01 1.499(3) . ?
C01 C03 1.518(4) . ?
C01 C02 1.533(4) . ?
C01 C04 1.541(4) . ?
C04 N2 1.500(3) . ?
C04 C05 1.524(4) . ?
C04 C06 1.522(4) . ?
N2 O02 1.267(3) . ?
N2 C07 1.359(3) . ?
C07 C08 1.432(3) . ?
C08 C010 1.387(4) . ?
C08 C09 1.396(4) . ?
C09 N3 1.326(3) . ?
N3 N4 1.357(3) . ?
N4 C010 1.326(3) . ?
N4 C041 1.465(3) . ?
C041 C042 1.412(6) . ?
C042 C043 1.615(7) . ?
C043 C044 1.209(11) . ?
Cl1S C5S 1.44(4) 2_556 ?
Cl1S C4S 1.54(2) 2_556 ?
Cl1S C1S 1.785(19) . ?
C1S C4S 0.74(3) 2_556 ?
C1S C3S 1.30(3) 2_556 ?
C1S C2S 1.54(2) . ?
C1S C5S 1.98(3) 2_556 ?
C2S C3S 0.36(4) 2_556 ?
C2S C3S 1.53(2) . ?
C2S C4S 1.60(4) 2_556 ?
C2S C2S 1.76(6) 2_556 ?
C2S C5S 2.01(5) 2_556 ?
C3S C2S 0.36(4) 2_556 ?
C3S C1S 1.30(3) 2_556 ?
C3S C3S 1.37(4) 2_556 ?
C3S C4S 1.442(15) . ?
C4S C1S 0.74(3) 2_556 ?
C4S C5S 1.579(18) . ?
C4S Cl1S 1.54(2) 2_556 ?
C4S C2S 1.60(4) 2_556 ?
C5S Cl1S 1.44(4) 2_556 ?
C5S C1S 1.98(3) 2_556 ?
C5S C2S 2.01(5) 2_556 ?
